data_7247205
loop_
_publ_author_name
'Dogaru, Andreea'
'Apostol, Adrian A.'
'Maxim, Catalin'
'Raduca, Mihai'
'Novikov, Alexander S.'
'Nicolescu, Alina'
'Deleanu, Calin'
'Nica, Simona'
'Andruh, Marius'

_publ_section_title
;
 Halogen bonded supramolecular assemblies constructed from azulene
 derivatives and perfluorinated di-/triiodobenzenes
;
_journal_issue 37
_journal_name_full CrystEngComm
_journal_page_first 5243
_journal_page_last 5261
_journal_paper_doi 10.1039/D3CE00752A
_journal_volume 25
_journal_year 2023
_chemical_formula_moiety '0.5(C12 H8 O2), 0.5(C12 H6 O2)'
_chemical_formula_sum 'C12 H6 O2'
_chemical_formula_weight 182.17
_space_group_crystal_system orthorhombic
_space_group_IT_number 29
_space_group_name_Hall 'P 2c -2ac'
_space_group_name_H-M_alt 'P c a 21'
_atom_sites_solution_hydrogens geom
_atom_sites_solution_primary dual
_audit_creation_date 2023-08-11
_audit_creation_method
;
Olex2 1.5
(compiled 2023.03.06 svn.rbb2c1857 for OlexSys, GUI svn.r6748)
;
_audit_update_record
;
2023-08-11 deposited with the CCDC.	2023-08-15 downloaded from the CCDC.
;
_cell_angle_alpha 90
_cell_angle_beta 90
_cell_angle_gamma 90
_cell_formula_units_Z 8
_cell_length_a 18.4305(12)
_cell_length_b 3.7948(2)
_cell_length_c 25.3173(15)
_cell_measurement_reflns_used 10219
_cell_measurement_temperature 293(2)
_cell_measurement_theta_max 30.2
_cell_measurement_theta_min 2.1
_cell_volume 1770.69(18)
_computing_molecular_graphics 'Olex2 1.5 (Dolomanov et al., 2009)'
_computing_publication_material 'Olex2 1.5 (Dolomanov et al., 2009)'
_computing_structure_refinement 'SHELXL 2018/3 (Sheldrick, 2015)'
_computing_structure_solution 'SHELXT 2014/4 (Sheldrick, 2014)'
_diffrn_ambient_temperature 293(2)
_diffrn_measured_fraction_theta_full 0.999
_diffrn_measured_fraction_theta_max 0.999
_diffrn_measurement_device 'four-circle diffractometer'
_diffrn_measurement_device_type 'XtaLAB Synergy, Single source at offset/far, HyPix'
_diffrn_measurement_method '\w scans'
_diffrn_radiation_type MoK\a
_diffrn_radiation_wavelength 0.71073
_diffrn_reflns_av_R_equivalents 0.0377
_diffrn_reflns_av_unetI/netI 0.0457
_diffrn_reflns_Laue_measured_fraction_full 0.999
_diffrn_reflns_Laue_measured_fraction_max 0.999
_diffrn_reflns_limit_h_max 21
_diffrn_reflns_limit_h_min -18
_diffrn_reflns_limit_k_max 4
_diffrn_reflns_limit_k_min -4
_diffrn_reflns_limit_l_max 30
_diffrn_reflns_limit_l_min -30
_diffrn_reflns_number 10219
_diffrn_reflns_point_group_measured_fraction_full 0.935
_diffrn_reflns_point_group_measured_fraction_max 0.935
_diffrn_reflns_theta_full 24.994
_diffrn_reflns_theta_max 24.994
_diffrn_reflns_theta_min 2.210
_exptl_absorpt_coefficient_mu 0.093
_exptl_absorpt_correction_T_max 0.9654
_exptl_absorpt_correction_T_min 0.8743
_exptl_absorpt_correction_type multi-scan
_exptl_absorpt_process_details
;
CrysAlisPro 1.171.42.73a (Rigaku Oxford Diffraction, 2022)
Empirical absorption correction using spherical harmonics,
implemented in SCALE3 ABSPACK scaling algorithm.
;
_exptl_crystal_colour red
_exptl_crystal_colour_primary red
_exptl_crystal_density_diffrn 1.367
_exptl_crystal_description prism
_exptl_crystal_F_000 752
_exptl_crystal_size_max 0.21
_exptl_crystal_size_mid 0.15
_exptl_crystal_size_min 0.15
_refine_diff_density_max 0.725
_refine_diff_density_min -0.340
_refine_diff_density_rms 0.119
_refine_ls_abs_structure_details
;
 Flack x determined using 939 quotients [(I+)-(I-)]/[(I+)+(I-)]
 (Parsons, Flack and Wagner, Acta Cryst. B69 (2013) 249-259).
;
_refine_ls_abs_structure_Flack 0.5(10)
_refine_ls_extinction_method none
_refine_ls_goodness_of_fit_ref 1.103
_refine_ls_hydrogen_treatment constr
_refine_ls_matrix_type full
_refine_ls_number_parameters 263
_refine_ls_number_reflns 2930
_refine_ls_number_restraints 1
_refine_ls_restrained_S_all 1.103
_refine_ls_R_factor_all 0.1136
_refine_ls_R_factor_gt 0.1031
_refine_ls_shift/su_max 0.001
_refine_ls_shift/su_mean 0.000
_refine_ls_structure_factor_coef Fsqd
_refine_ls_weighting_details 'w=1/[\s^2^(Fo^2^)+(0.2000P)^2^] where P=(Fo^2^+2Fc^2^)/3'
_refine_ls_weighting_scheme calc
_refine_ls_wR_factor_gt 0.2383
_refine_ls_wR_factor_ref 0.2563
_reflns_Friedel_coverage 0.826
_reflns_Friedel_fraction_full 0.868
_reflns_Friedel_fraction_max 0.868
_reflns_number_gt 2428
_reflns_number_total 2930
_reflns_threshold_expression 'I > 2\s(I)'
_cod_data_source_file d3ce00752a2.cif
_cod_data_source_block crystal1
_cod_depositor_comments 'Adding full bibliography for 7247205--7247211.cif.'
_cod_database_code 7247205
_shelx_shelxl_version_number 2018/3
_shelx_space_group_comment
;
The symmetry employed for this shelxl refinement is uniquely defined
by the following loop, which should always be used as a source of
symmetry information in preference to the above space-group names.
They are only intended as comments.
;
_olex2_refinement_description
;
1. Fixed Uiso
 At 1.2 times of:
  All C(H) groups, All C(H,H) groups
2. Others
 Sof(H23A)=Sof(O6)=1-FVAR(1)
 Sof(H23)=Sof(O4)=FVAR(1)
3.a Aromatic/amide H refined with riding coordinates:
 C1(H1), C4(H4), C5(H5), C6(H6), C7(H7), C8(H8), C11(H11), C12(H12), C13(H13),
 C16(H16), C17(H17), C18(H18), C23(H23), C23(H23A), C24(H24)
;
_olex2_submission_special_instructions 'No special instructions were received'

loop_
_space_group_symop_operation_xyz
'x, y, z'
'-x, -y, z+1/2'
'x+1/2, -y, z'
'-x+1/2, y, z+1/2'

loop_
_atom_site_label
_atom_site_type_symbol
_atom_site_fract_x
_atom_site_fract_y
_atom_site_fract_z
_atom_site_U_iso_or_equiv
_atom_site_adp_type
_atom_site_occupancy
_atom_site_site_symmetry_order
_atom_site_calc_flag
_atom_site_refinement_flags_posn
_atom_site_refinement_flags_adp
_atom_site_refinement_flags_occupancy
_atom_site_disorder_assembly
_atom_site_disorder_group
C1 C 0.5759(4) 0.6933(18) 0.3717(3) 0.0606(18) Uani 1 1 d . . . . .
H1 H 0.538741 0.768844 0.393822 0.073 Uiso 1 1 calc R U . . .
C2 C 0.6493(3) 0.7592(15) 0.3891(3) 0.0433(14) Uani 1 1 d . . . . .
C3 C 0.7158(3) 0.6861(12) 0.3632(2) 0.0400(13) Uani 1 1 d . . . . .
C4 C 0.7214(4) 0.5288(15) 0.3135(3) 0.0507(17) Uani 1 1 d . . . . .
H4 H 0.678066 0.461857 0.297605 0.061 Uiso 1 1 calc R U . . .
C5 C 0.7853(5) 0.4599(18) 0.2848(3) 0.064(2) Uani 1 1 d . . . . .
H5 H 0.778781 0.366528 0.251163 0.077 Uiso 1 1 calc R U . . .
C6 C 0.8552(5) 0.5118(19) 0.2998(4) 0.070(3) Uani 1 1 d . . . . .
H6 H 0.889534 0.434969 0.275408 0.084 Uiso 1 1 calc R U . . .
C7 C 0.8844(4) 0.6610(19) 0.3454(3) 0.067(2) Uani 1 1 d . . . . .
H7 H 0.934677 0.679330 0.346278 0.081 Uiso 1 1 calc R U . . .
C8 C 0.8482(4) 0.7861(17) 0.3900(3) 0.0535(17) Uani 1 1 d . . . . .
H8 H 0.877415 0.867042 0.417325 0.064 Uiso 1 1 calc R U . . .
C9 C 0.7740(3) 0.8048(13) 0.3985(2) 0.0406(14) Uani 1 1 d . . . . .
C10 C 0.7399(4) 0.9455(16) 0.4441(3) 0.0496(18) Uani 1 1 d . . . . .
C11 C 0.7774(6) 1.088(2) 0.4904(3) 0.076(3) Uani 1 1 d . . . . .
H11 H 0.827809 1.084878 0.489804 0.091 Uiso 1 1 calc R U . A 1
C12 C 0.6657(4) 0.9174(18) 0.4376(3) 0.0482(15) Uani 1 1 d . . . . .
H12 H 0.631425 0.993102 0.462046 0.058 Uiso 1 1 calc R U . B 1
C13 C 0.6751(4) 0.776(2) 0.6328(3) 0.0620(19) Uani 1 1 d . . . . .
H13 H 0.713462 0.694476 0.612257 0.074 Uiso 1 1 calc R U . . .
C14 C 0.6013(3) 0.7045(14) 0.6143(3) 0.0446(14) Uani 1 1 d . . . . .
C15 C 0.5338(3) 0.7852(13) 0.6403(2) 0.0396(13) Uani 1 1 d . . . . .
C16 C 0.5261(4) 0.9336(17) 0.6900(3) 0.0524(16) Uani 1 1 d . . . . .
H16 H 0.569057 0.992168 0.707095 0.063 Uiso 1 1 calc R U . . .
C17 C 0.4642(5) 1.0049(18) 0.7169(3) 0.066(3) Uani 1 1 d . . . . .
H17 H 0.471429 1.090803 0.750945 0.079 Uiso 1 1 calc R U . . .
C18 C 0.3924(5) 0.9718(18) 0.7026(3) 0.071(3) Uani 1 1 d . . . . .
H18 H 0.358392 1.048298 0.727174 0.085 Uiso 1 1 calc R U . . .
C19 C 0.3641(4) 0.834(2) 0.6542(4) 0.072(2) Uani 1 1 d . . . . .
C20 C 0.4011(4) 0.6998(16) 0.6116(3) 0.0556(17) Uani 1 1 d . . . . .
C21 C 0.4767(3) 0.6754(13) 0.6040(2) 0.0412(13) Uani 1 1 d . . . . .
C22 C 0.5113(3) 0.5295(14) 0.5580(3) 0.0373(14) Uani 1 1 d . . . . .
C23 C 0.4752(5) 0.391(2) 0.5121(3) 0.0615(18) Uani 1 1 d . . . . .
H23 H 0.424750 0.396763 0.513223 0.074 Uiso 0.652(19) 1 calc R U P C 1
H23A H 0.507497 0.262004 0.491558 0.074 Uiso 0.348(19) 1 calc R U P C 2
C24 C 0.5860(4) 0.5484(17) 0.5661(3) 0.0475(16) Uani 1 1 d . . . . .
H24 H 0.620766 0.467401 0.542388 0.057 Uiso 1 1 calc R U . . .
O1 O 0.5575(3) 0.5455(19) 0.3299(3) 0.0836(19) Uani 1 1 d . . . . .
O2 O 0.7498(5) 1.2054(19) 0.5282(3) 0.107(2) Uani 1 1 d . . . . .
O3 O 0.6896(3) 0.9336(18) 0.6731(3) 0.0802(19) Uani 1 1 d . . . . .
O4 O 0.5004(4) 0.2711(19) 0.4734(3) 0.063(3) Uani 0.652(19) 1 d . . P C 1
O6 O 0.4272(12) 0.391(8) 0.4961(8) 0.115(9) Uani 0.348(19) 1 d . . P C 2

loop_
_atom_site_aniso_label
_atom_site_aniso_U_11
_atom_site_aniso_U_22
_atom_site_aniso_U_33
_atom_site_aniso_U_23
_atom_site_aniso_U_13
_atom_site_aniso_U_12
C1 0.053(4) 0.071(4) 0.058(5) 0.011(4) -0.004(3) -0.001(3)
C2 0.046(4) 0.042(3) 0.042(3) 0.006(2) -0.001(3) 0.001(2)
C3 0.048(3) 0.034(2) 0.038(3) 0.006(2) -0.004(2) -0.001(2)
C4 0.077(5) 0.042(3) 0.034(4) 0.003(2) 0.008(4) 0.002(3)
C5 0.097(7) 0.054(4) 0.041(5) -0.004(3) 0.014(5) 0.005(4)
C6 0.071(6) 0.059(5) 0.080(8) 0.007(3) 0.042(5) 0.016(3)
C7 0.051(4) 0.062(5) 0.090(6) 0.011(4) 0.013(4) 0.015(3)
C8 0.040(3) 0.050(3) 0.070(5) 0.012(3) -0.006(3) 0.005(2)
C9 0.049(4) 0.034(3) 0.038(3) 0.004(2) -0.004(2) 0.009(2)
C10 0.073(5) 0.039(3) 0.036(4) -0.002(2) -0.008(3) 0.006(3)
C11 0.123(8) 0.060(4) 0.045(4) 0.001(4) -0.005(4) 0.027(5)
C12 0.048(4) 0.055(3) 0.042(4) 0.002(3) 0.004(3) 0.012(3)
C13 0.040(4) 0.073(4) 0.072(5) 0.012(4) -0.006(4) -0.001(3)
C14 0.044(3) 0.042(3) 0.048(3) 0.007(3) -0.003(3) 0.000(2)
C15 0.050(3) 0.031(3) 0.038(3) 0.002(2) -0.001(3) 0.003(2)
C16 0.062(4) 0.055(4) 0.040(4) -0.003(3) -0.007(3) -0.008(3)
C17 0.109(7) 0.048(4) 0.041(5) -0.003(2) 0.029(5) -0.005(3)
C18 0.100(7) 0.047(4) 0.066(7) 0.004(3) 0.039(5) 0.007(3)
C19 0.053(4) 0.064(5) 0.098(7) 0.021(4) 0.031(4) 0.010(3)
C20 0.057(4) 0.047(3) 0.064(4) 0.008(3) 0.001(3) 0.007(3)
C21 0.042(3) 0.033(3) 0.048(3) 0.006(2) -0.003(3) 0.002(2)
C22 0.040(3) 0.038(3) 0.034(4) 0.002(2) -0.004(3) 0.006(2)
C23 0.068(5) 0.069(4) 0.048(4) -0.007(4) -0.019(4) 0.004(4)
C24 0.061(4) 0.047(3) 0.035(3) 0.001(2) 0.008(3) 0.004(3)
O1 0.056(4) 0.120(5) 0.075(5) 0.003(4) -0.024(3) -0.013(3)
O2 0.138(7) 0.117(5) 0.066(4) -0.018(3) -0.003(4) 0.020(5)
O3 0.060(4) 0.111(5) 0.069(5) -0.013(3) -0.016(3) -0.026(3)
O4 0.070(6) 0.080(5) 0.038(4) -0.024(3) -0.020(4) 0.015(4)
O6 0.083(15) 0.21(2) 0.054(10) -0.018(13) -0.042(9) -0.022(14)

loop_
_atom_type_symbol
_atom_type_description
_atom_type_scat_dispersion_real
_atom_type_scat_dispersion_imag
_atom_type_scat_source
C C 0.0033 0.0016 'International Tables Vol C Tables 4.2.6.8 and 6.1.1.4'
H H 0.0000 0.0000 'International Tables Vol C Tables 4.2.6.8 and 6.1.1.4'
O O 0.0106 0.0060 'International Tables Vol C Tables 4.2.6.8 and 6.1.1.4'

loop_
_geom_angle_atom_site_label_1
_geom_angle_atom_site_label_2
_geom_angle_atom_site_label_3
_geom_angle
_geom_angle_site_symmetry_1
_geom_angle_site_symmetry_3
_geom_angle_publ_flag
C2 C1 H1 116.8 . . ?
O1 C1 H1 116.8 . . ?
O1 C1 C2 126.3(7) . . ?
C3 C2 C1 129.4(6) . . ?
C12 C2 C1 123.0(6) . . ?
C12 C2 C3 107.7(5) . . ?
C2 C3 C9 106.9(5) . . ?
C4 C3 C2 124.4(6) . . ?
C4 C3 C9 128.7(6) . . ?
C3 C4 H4 116.3 . . ?
C3 C4 C5 127.4(7) . . ?
C5 C4 H4 116.3 . . ?
C4 C5 H5 115.8 . . ?
C6 C5 C4 128.5(8) . . ?
C6 C5 H5 115.8 . . ?
C5 C6 H6 114.5 . . ?
C5 C6 C7 131.0(8) . . ?
C7 C6 H6 114.5 . . ?
C6 C7 H7 115.7 . . ?
C8 C7 C6 128.7(7) . . ?
C8 C7 H7 115.7 . . ?
C7 C8 H8 116.0 . . ?
C9 C8 C7 128.0(7) . . ?
C9 C8 H8 116.0 . . ?
C8 C9 C3 127.6(6) . . ?
C8 C9 C10 125.7(6) . . ?
C10 C9 C3 106.7(6) . . ?
C9 C10 C11 125.6(7) . . ?
C12 C10 C9 108.2(6) . . ?
C12 C10 C11 126.1(7) . . ?
C10 C11 H11 116.9 . . ?
O2 C11 C10 126.2(10) . . ?
O2 C11 H11 116.9 . . ?
C2 C12 H12 124.7 . . ?
C10 C12 C2 110.5(6) . . ?
C10 C12 H12 124.7 . . ?
C14 C13 H13 117.8 . . ?
O3 C13 H13 117.8 . . ?
O3 C13 C14 124.4(7) . . ?
C15 C14 C13 128.1(6) . . ?
C24 C14 C13 123.4(6) . . ?
C24 C14 C15 108.5(5) . . ?
C14 C15 C21 106.0(5) . . ?
C16 C15 C14 126.2(6) . . ?
C16 C15 C21 127.9(6) . . ?
C15 C16 H16 115.7 . . ?
C17 C16 C15 128.6(7) . . ?
C17 C16 H16 115.7 . . ?
C16 C17 H17 114.5 . . ?
C16 C17 C18 131.0(9) . . ?
C18 C17 H17 114.5 . . ?
C17 C18 H18 116.2 . . ?
C17 C18 C19 127.6(7) . . ?
C19 C18 H18 116.2 . . ?
C20 C19 C18 128.8(7) . . ?
C19 C20 C21 128.5(7) . . ?
C20 C21 C15 127.5(6) . . ?
C20 C21 C22 125.0(6) . . ?
C22 C21 C15 107.4(5) . . ?
C21 C22 C23 126.1(6) . . ?
C24 C22 C21 107.5(6) . . ?
C24 C22 C23 126.4(6) . . ?
C22 C23 H23 115.4 . . ?
C22 C23 H23A 110.4 . . ?
O4 C23 C22 129.2(8) . . ?
O4 C23 H23 115.4 . . ?
O6 C23 C22 139.3(16) . . ?
O6 C23 H23A 110.4 . . ?
C14 C24 C22 110.6(6) . . ?
C14 C24 H24 124.7 . . ?
C22 C24 H24 124.7 . . ?

loop_
_geom_bond_atom_site_label_1
_geom_bond_atom_site_label_2
_geom_bond_distance
_geom_bond_site_symmetry_2
_geom_bond_publ_flag
C1 H1 0.9300 . ?
C1 C2 1.445(9) . ?
C1 O1 1.244(10) . ?
C2 C3 1.417(8) . ?
C2 C12 1.400(10) . ?
C3 C4 1.396(9) . ?
C3 C9 1.467(8) . ?
C4 H4 0.9300 . ?
C4 C5 1.410(10) . ?
C5 H5 0.9300 . ?
C5 C6 1.357(12) . ?
C6 H6 0.9300 . ?
C6 C7 1.395(13) . ?
C7 H7 0.9300 . ?
C7 C8 1.393(11) . ?
C8 H8 0.9300 . ?
C8 C9 1.387(9) . ?
C9 C10 1.417(9) . ?
C10 C11 1.465(10) . ?
C10 C12 1.382(11) . ?
C11 H11 0.9300 . ?
C11 O2 1.172(10) . ?
C12 H12 0.9300 . ?
C13 H13 0.9300 . ?
C13 C14 1.463(9) . ?
C13 O3 1.213(10) . ?
C14 C15 1.441(9) . ?
C14 C24 1.386(10) . ?
C15 C16 1.385(9) . ?
C15 C21 1.458(8) . ?
C16 H16 0.9300 . ?
C16 C17 1.358(10) . ?
C17 H17 0.9300 . ?
C17 C18 1.378(12) . ?
C18 H18 0.9300 . ?
C18 C19 1.430(14) . ?
C19 C20 1.373(11) . ?
C20 C21 1.409(9) . ?
C21 C22 1.439(9) . ?
C22 C23 1.440(10) . ?
C22 C24 1.394(10) . ?
C23 H23 0.9300 . ?
C23 H23A 0.9300 . ?
C23 O4 1.176(10) . ?
C23 O6 0.972(19) . ?
C24 H24 0.9300 . ?

loop_
_geom_torsion_atom_site_label_1
_geom_torsion_atom_site_label_2
_geom_torsion_atom_site_label_3
_geom_torsion_atom_site_label_4
_geom_torsion
_geom_torsion_site_symmetry_1
_geom_torsion_site_symmetry_2
_geom_torsion_site_symmetry_3
_geom_torsion_site_symmetry_4
_geom_torsion_publ_flag
C1 C2 C3 C4 0.0(9) . . . . ?
C1 C2 C3 C9 -179.7(6) . . . . ?
C1 C2 C12 C10 179.6(5) . . . . ?
C2 C3 C4 C5 177.6(6) . . . . ?
C2 C3 C9 C8 179.8(5) . . . . ?
C2 C3 C9 C10 -0.2(6) . . . . ?
C3 C2 C12 C10 -0.6(7) . . . . ?
C3 C4 C5 C6 4.0(12) . . . . ?
C3 C9 C10 C11 178.5(6) . . . . ?
C3 C9 C10 C12 -0.1(6) . . . . ?
C4 C3 C9 C8 0.1(10) . . . . ?
C4 C3 C9 C10 -179.9(6) . . . . ?
C4 C5 C6 C7 -3.7(13) . . . . ?
C5 C6 C7 C8 3.0(14) . . . . ?
C6 C7 C8 C9 -2.8(12) . . . . ?
C7 C8 C9 C3 2.2(11) . . . . ?
C7 C8 C9 C10 -177.8(6) . . . . ?
C8 C9 C10 C11 -1.5(10) . . . . ?
C8 C9 C10 C12 179.9(5) . . . . ?
C9 C3 C4 C5 -2.7(10) . . . . ?
C9 C10 C11 O2 179.9(8) . . . . ?
C9 C10 C12 C2 0.5(7) . . . . ?
C11 C10 C12 C2 -178.2(6) . . . . ?
C12 C2 C3 C4 -179.8(6) . . . . ?
C12 C2 C3 C9 0.5(6) . . . . ?
C12 C10 C11 O2 -1.7(13) . . . . ?
C13 C14 C15 C16 -3.4(10) . . . . ?
C13 C14 C15 C21 177.2(5) . . . . ?
C13 C14 C24 C22 -177.1(5) . . . . ?
C14 C15 C16 C17 -177.8(6) . . . . ?
C14 C15 C21 C20 180.0(5) . . . . ?
C14 C15 C21 C22 0.7(6) . . . . ?
C15 C14 C24 C22 1.6(7) . . . . ?
C15 C16 C17 C18 -4.2(13) . . . . ?
C15 C21 C22 C23 -179.6(6) . . . . ?
C15 C21 C22 C24 0.2(6) . . . . ?
C16 C15 C21 C20 0.6(10) . . . . ?
C16 C15 C21 C22 -178.7(6) . . . . ?
C16 C17 C18 C19 3.1(14) . . . . ?
C17 C18 C19 C20 0.7(13) . . . . ?
C18 C19 C20 C21 -2.2(12) . . . . ?
C19 C20 C21 C15 0.5(10) . . . . ?
C19 C20 C21 C22 179.7(7) . . . . ?
C20 C21 C22 C23 1.1(10) . . . . ?
C20 C21 C22 C24 -179.1(5) . . . . ?
C21 C15 C16 C17 1.5(11) . . . . ?
C21 C22 C23 O4 179.4(8) . . . . ?
C21 C22 C23 O6 14(3) . . . . ?
C21 C22 C24 C14 -1.1(7) . . . . ?
C23 C22 C24 C14 178.7(6) . . . . ?
C24 C14 C15 C16 178.0(6) . . . . ?
C24 C14 C15 C21 -1.4(6) . . . . ?
C24 C22 C23 O4 -0.3(13) . . . . ?
C24 C22 C23 O6 -166(3) . . . . ?
O1 C1 C2 C3 2.4(11) . . . . ?
O1 C1 C2 C12 -177.9(7) . . . . ?
O3 C13 C14 C15 -3.8(11) . . . . ?
O3 C13 C14 C24 174.7(7) . . . . ?
